data_4135498
loop_
_publ_author_name
'Hu, Jenny'
'Bruch, Quinton J.'
'Miller, Alexander J. M.'

_publ_section_title
;
 Temperature and Solvent Effects on H<sub>2</sub> Splitting and Hydricity:
 Ramifications on CO<sub>2</sub> Hydrogenation by a Rhenium Pincer
 Catalyst.
;
_journal_issue 2
_journal_name_full 'Journal of the American Chemical Society'
_journal_page_first 945
_journal_page_last 954
_journal_paper_doi 10.1021/jacs.0c11110
_journal_volume 143
_journal_year 2021
_chemical_formula_moiety '2(C25 H39 O5 P2 Re)'
_chemical_formula_sum 'C50 H78 O10 P4 Re2'
_chemical_formula_weight 1335.40
_space_group_crystal_system triclinic
_space_group_IT_number 2
_space_group_name_Hall '-P 1'
_space_group_name_H-M_alt 'P -1'
_atom_sites_solution_hydrogens geom
_atom_sites_solution_primary dual
_audit_creation_date 2020-07-14
_audit_creation_method
;
Olex2 1.2
(compiled 2018.05.29 svn.r3508 for OlexSys, GUI svn.r5506)
;
_cell_angle_alpha 98.51(2)
_cell_angle_beta 98.60(4)
_cell_angle_gamma 105.218(15)
_cell_formula_units_Z 1
_cell_length_a 8.677(7)
_cell_length_b 12.469(8)
_cell_length_c 13.453(10)
_cell_measurement_reflns_used 9629
_cell_measurement_temperature 100(2)
_cell_measurement_theta_max 68.356
_cell_measurement_theta_min 3.393
_cell_volume 1361.7(17)
_computing_cell_refinement 'SAINT v8.37A (Bruker, 2015)'
_computing_data_reduction 'SAINT v8.37A (Bruker, 2015)'
_computing_molecular_graphics 'Olex2 (Dolomanov et al., 2009)'
_computing_publication_material 'Olex2 (Dolomanov et al., 2009)'
_computing_structure_refinement 'ShelXL (Sheldrick, 2015)'
_computing_structure_solution 'ShelXT (Sheldrick, 2015)'
_diffrn_ambient_temperature 100.15
_diffrn_measured_fraction_theta_full 0.972
_diffrn_measured_fraction_theta_max 0.970
_diffrn_measurement_device_type 'Bruker APEX-II CCD'
_diffrn_measurement_method '\f and \w scans'
_diffrn_radiation_type CuK\a
_diffrn_radiation_wavelength 1.54184
_diffrn_reflns_av_R_equivalents 0.0373
_diffrn_reflns_av_unetI/netI 0.0239
_diffrn_reflns_Laue_measured_fraction_full 0.972
_diffrn_reflns_Laue_measured_fraction_max 0.970
_diffrn_reflns_limit_h_max 10
_diffrn_reflns_limit_h_min -10
_diffrn_reflns_limit_k_max 15
_diffrn_reflns_limit_k_min -14
_diffrn_reflns_limit_l_max 16
_diffrn_reflns_limit_l_min -16
_diffrn_reflns_number 26212
_diffrn_reflns_point_group_measured_fraction_full 0.972
_diffrn_reflns_point_group_measured_fraction_max 0.970
_diffrn_reflns_theta_full 67.684
_diffrn_reflns_theta_max 68.155
_diffrn_reflns_theta_min 3.388
_diffrn_standards_number 0
_exptl_absorpt_coefficient_mu 10.098
_exptl_absorpt_correction_T_max 0.7531
_exptl_absorpt_correction_T_min 0.4233
_exptl_absorpt_correction_type multi-scan
_exptl_absorpt_process_details
'SADABS-2016/2 (Bruker,2016/2) was used for absorption correction. wR2(int) was 0.1150 before and 0.0493 after correction. The Ratio of minimum to maximum transmission is 0.5621. The \l/2 correction factor is Not present.'
_exptl_crystal_colour orange
_exptl_crystal_density_diffrn 1.628
_exptl_crystal_description plate
_exptl_crystal_F_000 668
_refine_diff_density_max 1.373
_refine_diff_density_min -0.601
_refine_diff_density_rms 0.099
_refine_ls_extinction_method none
_refine_ls_goodness_of_fit_ref 1.164
_refine_ls_hydrogen_treatment constr
_refine_ls_matrix_type full
_refine_ls_number_parameters 310
_refine_ls_number_reflns 4839
_refine_ls_number_restraints 0
_refine_ls_restrained_S_all 1.164
_refine_ls_R_factor_all 0.0232
_refine_ls_R_factor_gt 0.0225
_refine_ls_shift/su_max 0.003
_refine_ls_shift/su_mean 0.000
_refine_ls_structure_factor_coef Fsqd
_refine_ls_weighting_details 'w=1/[\s^2^(Fo^2^)+(0.0295P)^2^+1.3712P] where P=(Fo^2^+2Fc^2^)/3'
_refine_ls_weighting_scheme calc
_refine_ls_wR_factor_gt 0.0563
_refine_ls_wR_factor_ref 0.0566
_reflns_Friedel_coverage 0.000
_reflns_number_gt 4734
_reflns_number_total 4839
_reflns_threshold_expression 'I > 2\s(I)'
_cod_data_source_file ja0c11110_si_004.cif
_cod_data_source_block x1806002
_cod_depositor_comments 'Adding full bibliography for 4135498--4135499.cif.'
_cod_original_cell_volume 1361.8(17)
_cod_database_code 4135498
_shelx_shelxl_version_number 2018/3
_shelx_space_group_comment
;
The symmetry employed for this shelxl refinement is uniquely defined
by the following loop, which should always be used as a source of
symmetry information in preference to the above space-group names.
They are only intended as comments.
;
_olex2_refinement_description
;
1. Fixed Uiso
 At 1.2 times of:
  All C(H) groups
 At 1.5 times of:
  All C(H,H,H) groups
2.a Aromatic/amide H refined with riding coordinates:
 C5(H5), C4(H4), C3(H3)
2.b Idealised Me refined as rotating group:
 C8(H8A,H8B,H8C), C9(H9A,H9B,H9C), C10(H10A,H10B,H10C), C13(H13A,H13B,H13C),
 C14(H14A,H14B,H14C), C16(H16A,H16B,H16C), C17(H17A,H17B,H17C), C12(H12A,H12B,
 H12C), C21(H21A,H21B,H21C), C20(H20A,H20B,H20C), C18(H18A,H18B,H18C), C22(H22A,
 H22B,H22C)
;
_olex2_submission_special_instructions 'No special instructions were received'

loop_
_space_group_symop_operation_xyz
'x, y, z'
'-x, -y, -z'

loop_
_atom_site_label
_atom_site_type_symbol
_atom_site_fract_x
_atom_site_fract_y
_atom_site_fract_z
_atom_site_U_iso_or_equiv
_atom_site_adp_type
_atom_site_occupancy
_atom_site_site_symmetry_order
_atom_site_calc_flag
_atom_site_refinement_flags_posn
_atom_site_refinement_flags_adp
_atom_site_refinement_flags_occupancy
_atom_site_disorder_assembly
_atom_site_disorder_group
Re1 Re 0.59824(2) 0.71493(2) 0.77032(2) 0.01197(6) Uani 1 1 d . . . . .
P2 P 0.72311(9) 0.90260(6) 0.73795(5) 0.01271(14) Uani 1 1 d . . . . .
P1 P 0.36492(9) 0.54744(6) 0.74304(6) 0.01462(15) Uani 1 1 d . . . . .
O1 O 0.2557(3) 0.54385(17) 0.63029(16) 0.0178(4) Uani 1 1 d . . . . .
O2 O 0.6142(2) 0.90888(17) 0.62791(16) 0.0159(4) Uani 1 1 d . . . . .
O3 O 0.4993(3) 0.8205(2) 0.96656(19) 0.0313(6) Uani 1 1 d . . . . .
O4 O 0.8482(3) 0.6758(2) 0.9414(2) 0.0329(6) Uani 1 1 d . . . . .
O5 O 0.7337(4) 0.5972(2) 0.5930(2) 0.0344(6) Uani 1 1 d . . . . .
C1 C 0.4314(4) 0.7313(2) 0.6396(2) 0.0139(6) Uani 1 1 d . . . . .
C24 C 0.7573(4) 0.6900(3) 0.8762(2) 0.0198(6) Uani 1 1 d . . . . .
C6 C 0.4668(4) 0.8234(2) 0.5907(2) 0.0143(6) Uani 1 1 d . . . . .
C5 C 0.3654(4) 0.8343(3) 0.5051(2) 0.0172(6) Uani 1 1 d . . . . .
H5 H 0.392248 0.899538 0.475292 0.021 Uiso 1 1 calc R . . . .
C4 C 0.2231(4) 0.7463(3) 0.4643(2) 0.0190(6) Uani 1 1 d . . . . .
H4 H 0.150415 0.752726 0.406755 0.023 Uiso 1 1 calc R . . . .
C25 C 0.6854(4) 0.6404(3) 0.6588(3) 0.0226(7) Uani 1 1 d . . . . .
C11 C 0.9340(4) 0.9460(3) 0.7087(2) 0.0180(6) Uani 1 1 d . . . . .
C3 C 0.1848(4) 0.6494(3) 0.5058(2) 0.0177(6) Uani 1 1 d . . . . .
H3 H 0.088837 0.588820 0.476655 0.021 Uiso 1 1 calc R . . . .
C8 C 0.5040(4) 1.0048(3) 0.8082(3) 0.0209(6) Uani 1 1 d . . . . .
H8A H 0.461625 1.015175 0.739739 0.031 Uiso 1 1 calc GR . . . .
H8B H 0.478906 1.058025 0.860147 0.031 Uiso 1 1 calc GR . . . .
H8C H 0.453246 0.926962 0.815350 0.031 Uiso 1 1 calc GR . . . .
C9 C 0.7691(4) 1.0350(3) 0.9361(2) 0.0214(6) Uani 1 1 d . . . . .
H9A H 0.763106 0.958650 0.948629 0.032 Uiso 1 1 calc GR . . . .
H9B H 0.709852 1.070260 0.981317 0.032 Uiso 1 1 calc GR . . . .
H9C H 0.883335 1.080848 0.950083 0.032 Uiso 1 1 calc GR . . . .
C7 C 0.6918(4) 1.0272(3) 0.8233(2) 0.0170(6) Uani 1 1 d . . . . .
C15 C 0.2063(4) 0.5556(3) 0.8240(2) 0.0214(7) Uani 1 1 d . . . . .
C2 C 0.2915(4) 0.6440(2) 0.5914(2) 0.0150(6) Uani 1 1 d . . . . .
C23 C 0.5278(4) 0.7834(3) 0.8897(3) 0.0199(6) Uani 1 1 d . . . . .
C10 C 0.7574(4) 1.1426(3) 0.7943(3) 0.0255(7) Uani 1 1 d . . . . .
H10A H 0.876684 1.163752 0.806538 0.038 Uiso 1 1 calc GR . . . .
H10B H 0.723108 1.199963 0.836249 0.038 Uiso 1 1 calc GR . . . .
H10C H 0.714485 1.137995 0.721679 0.038 Uiso 1 1 calc GR . . . .
C13 C 1.0599(4) 0.9916(3) 0.8093(3) 0.0321(8) Uani 1 1 d . . . . .
H13A H 1.047556 1.063057 0.843382 0.048 Uiso 1 1 calc GR . . . .
H13B H 1.169827 1.004621 0.794528 0.048 Uiso 1 1 calc GR . . . .
H13C H 1.042722 0.936167 0.854149 0.048 Uiso 1 1 calc GR . . . .
C19 C 0.3856(4) 0.3994(3) 0.7232(3) 0.0241(7) Uani 1 1 d . . . . .
C14 C 0.9686(4) 0.8413(3) 0.6514(3) 0.0277(7) Uani 1 1 d . . . . .
H14A H 0.971352 0.786724 0.696648 0.042 Uiso 1 1 calc GR . . . .
H14B H 1.074000 0.864335 0.630498 0.042 Uiso 1 1 calc GR . . . .
H14C H 0.882547 0.805987 0.590481 0.042 Uiso 1 1 calc GR . . . .
C16 C 0.2767(5) 0.5677(3) 0.9387(3) 0.0311(8) Uani 1 1 d . . . . .
H16A H 0.267672 0.492366 0.954701 0.047 Uiso 1 1 calc GR . . . .
H16B H 0.215486 0.605763 0.980181 0.047 Uiso 1 1 calc GR . . . .
H16C H 0.391489 0.612596 0.954240 0.047 Uiso 1 1 calc GR . . . .
C17 C 0.1513(4) 0.6601(3) 0.8040(3) 0.0267(7) Uani 1 1 d . . . . .
H17A H 0.247259 0.724079 0.807311 0.040 Uiso 1 1 calc GR . . . .
H17B H 0.090519 0.680237 0.856064 0.040 Uiso 1 1 calc GR . . . .
H17C H 0.081379 0.642340 0.735845 0.040 Uiso 1 1 calc GR . . . .
C12 C 0.9539(4) 1.0331(3) 0.6383(3) 0.0263(7) Uani 1 1 d . . . . .
H12A H 0.869503 1.003887 0.575780 0.039 Uiso 1 1 calc GR . . . .
H12B H 1.061638 1.046505 0.620076 0.039 Uiso 1 1 calc GR . . . .
H12C H 0.943150 1.104378 0.673975 0.039 Uiso 1 1 calc GR . . . .
C21 C 0.2350(5) 0.3123(3) 0.6523(3) 0.0314(8) Uani 1 1 d . . . . .
H21A H 0.141435 0.303836 0.686363 0.047 Uiso 1 1 calc GR . . . .
H21B H 0.257032 0.239019 0.637276 0.047 Uiso 1 1 calc GR . . . .
H21C H 0.210772 0.338552 0.588254 0.047 Uiso 1 1 calc GR . . . .
C20 C 0.4152(5) 0.3650(3) 0.8281(3) 0.0372(9) Uani 1 1 d . . . . .
H20A H 0.505101 0.424163 0.874655 0.056 Uiso 1 1 calc GR . . . .
H20B H 0.443023 0.293370 0.819569 0.056 Uiso 1 1 calc GR . . . .
H20C H 0.316235 0.355545 0.856886 0.056 Uiso 1 1 calc GR . . . .
C18 C 0.0499(4) 0.4548(3) 0.7939(3) 0.0310(8) Uani 1 1 d . . . . .
H18A H 0.010050 0.440198 0.719646 0.047 Uiso 1 1 calc GR . . . .
H18B H -0.033471 0.472703 0.829505 0.047 Uiso 1 1 calc GR . . . .
H18C H 0.073824 0.387278 0.813380 0.047 Uiso 1 1 calc GR . . . .
C22 C 0.5318(5) 0.3968(3) 0.6728(4) 0.0364(9) Uani 1 1 d . . . . .
H22A H 0.516739 0.421741 0.607213 0.055 Uiso 1 1 calc GR . . . .
H22B H 0.540780 0.319453 0.660978 0.055 Uiso 1 1 calc GR . . . .
H22C H 0.631457 0.447710 0.717988 0.055 Uiso 1 1 calc GR . . . .

loop_
_atom_site_aniso_label
_atom_site_aniso_U_11
_atom_site_aniso_U_22
_atom_site_aniso_U_33
_atom_site_aniso_U_23
_atom_site_aniso_U_13
_atom_site_aniso_U_12
Re1 0.01233(8) 0.01363(8) 0.00947(8) 0.00272(5) -0.00035(5) 0.00408(5)
P2 0.0124(3) 0.0142(3) 0.0104(3) 0.0016(3) -0.0010(3) 0.0043(3)
P1 0.0149(3) 0.0155(3) 0.0126(3) 0.0047(3) -0.0009(3) 0.0039(3)
O1 0.0186(10) 0.0159(10) 0.0155(10) 0.0056(8) -0.0026(9) 0.0009(8)
O2 0.0157(10) 0.0145(10) 0.0139(10) 0.0030(8) -0.0029(9) 0.0013(8)
O3 0.0400(14) 0.0304(13) 0.0218(12) -0.0013(10) 0.0144(12) 0.0065(11)
O4 0.0218(12) 0.0546(17) 0.0283(13) 0.0224(12) 0.0008(11) 0.0157(12)
O5 0.0496(16) 0.0253(13) 0.0321(14) -0.0006(11) 0.0252(14) 0.0116(12)
C1 0.0155(14) 0.0176(14) 0.0081(13) 0.0011(11) -0.0020(12) 0.0073(11)
C24 0.0157(14) 0.0286(17) 0.0171(15) 0.0103(13) 0.0027(13) 0.0073(13)
C6 0.0138(13) 0.0152(14) 0.0126(13) -0.0004(11) 0.0014(12) 0.0045(11)
C5 0.0205(15) 0.0163(14) 0.0157(14) 0.0057(11) 0.0015(13) 0.0066(12)
C4 0.0178(15) 0.0219(16) 0.0149(14) 0.0036(12) -0.0037(13) 0.0058(12)
C25 0.0224(16) 0.0172(15) 0.0274(17) 0.0064(13) -0.0002(14) 0.0061(13)
C11 0.0135(14) 0.0222(15) 0.0188(15) 0.0058(12) 0.0035(13) 0.0052(12)
C3 0.0144(14) 0.0186(15) 0.0162(14) 0.0023(11) -0.0021(12) 0.0016(12)
C8 0.0201(15) 0.0241(16) 0.0195(15) 0.0004(12) 0.0012(13) 0.0120(13)
C9 0.0214(15) 0.0254(16) 0.0134(14) -0.0023(12) -0.0014(13) 0.0062(13)
C7 0.0187(15) 0.0175(15) 0.0137(14) -0.0004(11) -0.0002(12) 0.0071(12)
C15 0.0185(15) 0.0259(17) 0.0183(16) 0.0071(13) 0.0031(13) 0.0026(13)
C2 0.0171(14) 0.0145(14) 0.0134(14) 0.0029(11) 0.0021(12) 0.0047(11)
C23 0.0170(14) 0.0174(15) 0.0225(17) 0.0018(12) -0.0012(13) 0.0040(12)
C10 0.0296(17) 0.0182(16) 0.0260(17) 0.0001(13) 0.0009(15) 0.0072(13)
C13 0.0161(16) 0.045(2) 0.0299(19) 0.0045(16) -0.0021(15) 0.0052(15)
C19 0.0240(16) 0.0152(15) 0.0314(18) 0.0055(13) -0.0002(15) 0.0057(13)
C14 0.0264(17) 0.0279(18) 0.0341(19) 0.0073(15) 0.0140(16) 0.0115(14)
C16 0.0370(19) 0.0330(19) 0.0193(17) 0.0094(14) 0.0050(16) 0.0015(16)
C17 0.0190(15) 0.0333(19) 0.0304(18) 0.0073(15) 0.0061(15) 0.0107(14)
C12 0.0224(16) 0.0277(17) 0.0313(18) 0.0126(14) 0.0092(15) 0.0056(14)
C21 0.0335(19) 0.0181(16) 0.035(2) 0.0031(14) -0.0016(17) 0.0009(14)
C20 0.044(2) 0.0284(19) 0.038(2) 0.0154(16) -0.0067(19) 0.0109(17)
C18 0.0213(17) 0.035(2) 0.0319(19) 0.0087(15) 0.0048(16) -0.0003(15)
C22 0.033(2) 0.0198(17) 0.057(3) 0.0040(16) 0.012(2) 0.0104(15)

loop_
_atom_type_symbol
_atom_type_description
_atom_type_scat_dispersion_real
_atom_type_scat_dispersion_imag
_atom_type_scat_source
C C 0.0181 0.0091 'International Tables Vol C Tables 4.2.6.8 and 6.1.1.4'
H H 0.0000 0.0000 'International Tables Vol C Tables 4.2.6.8 and 6.1.1.4'
O O 0.0492 0.0322 'International Tables Vol C Tables 4.2.6.8 and 6.1.1.4'
P P 0.2955 0.4335 'International Tables Vol C Tables 4.2.6.8 and 6.1.1.4'
Re Re -5.2083 5.8923 'International Tables Vol C Tables 4.2.6.8 and 6.1.1.4'

loop_
_geom_angle_atom_site_label_1
_geom_angle_atom_site_label_2
_geom_angle_atom_site_label_3
_geom_angle
_geom_angle_site_symmetry_1
_geom_angle_site_symmetry_3
_geom_angle_publ_flag
P1 Re1 P2 150.39(3) . . ?
C1 Re1 P2 75.61(9) . . ?
C1 Re1 P1 75.55(9) . . ?
C24 Re1 P2 105.45(10) . . ?
C24 Re1 P1 103.97(11) . . ?
C24 Re1 C1 173.43(12) . . ?
C24 Re1 C25 91.91(15) . . ?
C24 Re1 C23 82.30(14) . . ?
C25 Re1 P2 91.78(10) . . ?
C25 Re1 P1 90.53(11) . . ?
C25 Re1 C1 81.56(13) . . ?
C23 Re1 P2 90.37(10) . . ?
C23 Re1 P1 90.26(10) . . ?
C23 Re1 C1 104.23(13) . . ?
C23 Re1 C25 174.17(13) . . ?
O2 P2 Re1 105.17(8) . . ?
O2 P2 C11 99.88(14) . . ?
O2 P2 C7 99.16(13) . . ?
C11 P2 Re1 122.87(10) . . ?
C11 P2 C7 108.73(14) . . ?
C7 P2 Re1 116.55(11) . . ?
O1 P1 Re1 105.03(9) . . ?
O1 P1 C15 98.67(14) . . ?
O1 P1 C19 100.24(14) . . ?
C15 P1 Re1 116.71(11) . . ?
C19 P1 Re1 122.34(12) . . ?
C19 P1 C15 109.29(15) . . ?
C2 O1 P1 116.42(18) . . ?
C6 O2 P2 116.81(19) . . ?
C6 C1 Re1 122.4(2) . . ?
C2 C1 Re1 122.0(2) . . ?
C2 C1 C6 115.2(3) . . ?
O4 C24 Re1 177.6(3) . . ?
C1 C6 O2 118.8(3) . . ?
C5 C6 O2 117.5(3) . . ?
C5 C6 C1 123.7(3) . . ?
C6 C5 C4 117.7(3) . . ?
C3 C4 C5 121.5(3) . . ?
O5 C25 Re1 178.9(3) . . ?
C13 C11 P2 109.5(2) . . ?
C13 C11 C14 108.2(3) . . ?
C13 C11 C12 110.7(3) . . ?
C14 C11 P2 109.0(2) . . ?
C12 C11 P2 113.1(2) . . ?
C12 C11 C14 106.2(3) . . ?
C2 C3 C4 117.7(3) . . ?
C8 C7 P2 105.4(2) . . ?
C9 C7 P2 110.5(2) . . ?
C9 C7 C8 111.5(3) . . ?
C10 C7 P2 115.2(2) . . ?
C10 C7 C8 105.7(3) . . ?
C10 C7 C9 108.4(3) . . ?
C16 C15 P1 111.4(2) . . ?
C16 C15 C17 111.1(3) . . ?
C17 C15 P1 105.8(2) . . ?
C18 C15 P1 114.9(2) . . ?
C18 C15 C16 108.2(3) . . ?
C18 C15 C17 105.4(3) . . ?
C1 C2 O1 118.7(3) . . ?
C3 C2 O1 117.4(3) . . ?
C3 C2 C1 123.8(3) . . ?
O3 C23 Re1 172.5(3) . . ?
C21 C19 P1 112.5(2) . . ?
C20 C19 P1 109.1(2) . . ?
C20 C19 C21 110.0(3) . . ?
C22 C19 P1 109.5(2) . . ?
C22 C19 C21 107.0(3) . . ?
C22 C19 C20 108.6(3) . . ?

loop_
_geom_bond_atom_site_label_1
_geom_bond_atom_site_label_2
_geom_bond_distance
_geom_bond_site_symmetry_2
_geom_bond_publ_flag
Re1 P2 2.4395(15) . ?
Re1 P1 2.4344(15) . ?
Re1 C1 2.175(3) . ?
Re1 C24 1.950(3) . ?
Re1 C25 1.995(4) . ?
Re1 C23 1.961(4) . ?
P2 O2 1.657(2) . ?
P2 C11 1.885(3) . ?
P2 C7 1.896(3) . ?
P1 O1 1.652(2) . ?
P1 C15 1.892(4) . ?
P1 C19 1.885(3) . ?
O1 C2 1.403(4) . ?
O2 C6 1.399(4) . ?
O3 C23 1.157(4) . ?
O4 C24 1.155(4) . ?
O5 C25 1.157(4) . ?
C1 C6 1.394(4) . ?
C1 C2 1.393(4) . ?
C6 C5 1.388(4) . ?
C5 C4 1.392(4) . ?
C4 C3 1.388(4) . ?
C11 C13 1.533(5) . ?
C11 C14 1.539(4) . ?
C11 C12 1.537(4) . ?
C3 C2 1.387(4) . ?
C8 C7 1.555(4) . ?
C9 C7 1.544(4) . ?
C7 C10 1.532(5) . ?
C15 C16 1.543(5) . ?
C15 C17 1.546(5) . ?
C15 C18 1.541(5) . ?
C19 C21 1.540(5) . ?
C19 C20 1.539(5) . ?
C19 C22 1.531(5) . ?
